data_2234754
loop_
_publ_author_name
'Fathima, Nikhath'
'Nagarajaiah, H.'
'Begum, Noor Shahina'

_publ_section_title
;
 Ethyl
 3-acetyl-4-(3-methoxyphenyl)-6-methyl-2-sulfanylidene-1,2,3,4-tetrahydropyrimidine-5-carboxylate
;
_journal_coeditor_code PV2529
_journal_issue 5
_journal_name_full 'Acta Crystallographica Section E'
_journal_page_first o1555
_journal_paper_doi 10.1107/S1600536812017679
_journal_volume 68
_journal_year 2012
_chemical_formula_iupac 'C17 H20 N2 O4 S'
_chemical_formula_moiety 'C17 H20 N2 O4 S'
_chemical_formula_sum 'C17 H20 N2 O4 S'
_chemical_formula_weight 348.41
_chemical_name_systematic
;
Ethyl 3-acetyl-4-(3-methoxyphenyl)-6-methyl-2-sulfanylidene-1,2,3,4-
tetrahydropyrimidine-5-carboxylate
;
_space_group_IT_number 14
_symmetry_cell_setting monoclinic
_symmetry_space_group_name_Hall '-P 2yn'
_symmetry_space_group_name_H-M 'P 1 21/n 1'
_atom_sites_solution_hydrogens geom
_atom_sites_solution_primary direct
_atom_sites_solution_secondary difmap
_cell_angle_alpha 90.00
_cell_angle_beta 90.960(4)
_cell_angle_gamma 90.00
_cell_formula_units_Z 4
_cell_length_a 11.515(2)
_cell_length_b 7.3687(16)
_cell_length_c 20.049(4)
_cell_measurement_reflns_used 3707
_cell_measurement_temperature 296(2)
_cell_measurement_theta_max 27.00
_cell_measurement_theta_min 2.02
_cell_volume 1700.9(6)
_computing_cell_refinement 'SAINT-Plus (Bruker,1998)'
_computing_data_collection 'SMART (Bruker,1998)'
_computing_data_reduction 'SAINT-Plus (Bruker, 1998)'
_computing_molecular_graphics 'ORTEP-3 (Farrugia, 1997) and CAMERON (Watkin <i>et al.</i>, 1996)'
_computing_publication_material 'WinGX (Farrugia, 1999)'
_computing_structure_refinement 'SHELXL97 (Sheldrick, 2008)'
_computing_structure_solution 'SHELXS97 (Sheldrick, 2008)'
_diffrn_ambient_temperature 296(2)
_diffrn_measured_fraction_theta_full 0.996
_diffrn_measured_fraction_theta_max 0.996
_diffrn_measurement_device_type 'Bruker SMART APEX CCD detector'
_diffrn_measurement_method '\w scans'
_diffrn_radiation_monochromator graphite
_diffrn_radiation_source 'fine-focus sealed tube'
_diffrn_radiation_type MoK\a
_diffrn_radiation_wavelength 0.71073
_diffrn_reflns_av_R_equivalents 0.0415
_diffrn_reflns_av_sigmaI/netI 0.0443
_diffrn_reflns_limit_h_max 14
_diffrn_reflns_limit_h_min -12
_diffrn_reflns_limit_k_max 9
_diffrn_reflns_limit_k_min -9
_diffrn_reflns_limit_l_max 25
_diffrn_reflns_limit_l_min -23
_diffrn_reflns_number 10054
_diffrn_reflns_theta_full 27.00
_diffrn_reflns_theta_max 27.00
_diffrn_reflns_theta_min 2.02
_diffrn_standards_number 0
_exptl_absorpt_coefficient_mu 0.214
_exptl_absorpt_correction_T_max 0.9666
_exptl_absorpt_correction_T_min 0.9625
_exptl_absorpt_correction_type multi-scan
_exptl_absorpt_process_details '(SADABS; Bruker, 1998)'
_exptl_crystal_colour yellow
_exptl_crystal_density_diffrn 1.360
_exptl_crystal_density_method 'not measured'
_exptl_crystal_description block
_exptl_crystal_F_000 736
_exptl_crystal_size_max 0.18
_exptl_crystal_size_mid 0.16
_exptl_crystal_size_min 0.16
_refine_diff_density_max 0.341
_refine_diff_density_min -0.432
_refine_ls_extinction_method none
_refine_ls_goodness_of_fit_ref 1.030
_refine_ls_hydrogen_treatment constr
_refine_ls_matrix_type full
_refine_ls_number_parameters 221
_refine_ls_number_reflns 3707
_refine_ls_number_restraints 0
_refine_ls_restrained_S_all 1.030
_refine_ls_R_factor_all 0.0914
_refine_ls_R_factor_gt 0.0626
_refine_ls_shift/su_max 0.000
_refine_ls_shift/su_mean 0.000
_refine_ls_structure_factor_coef Fsqd
_refine_ls_weighting_details 'calc w=1/[\s^2^(Fo^2^)+(0.1146P)^2^+0.3834P] where P=(Fo^2^+2Fc^2^)/3'
_refine_ls_weighting_scheme calc
_refine_ls_wR_factor_gt 0.1655
_refine_ls_wR_factor_ref 0.2036
_reflns_number_gt 2545
_reflns_number_total 3707
_reflns_threshold_expression I>2\s(I)
_cod_data_source_file pv2529.cif
_cod_data_source_block I
_cod_original_cell_volume 1701.0(6)
_cod_original_sg_symbol_H-M 'P 21/n'
_cod_database_code 2234754
_cod_database_fobs_code 2234754

loop_
_symmetry_equiv_pos_as_xyz
'x, y, z'
'-x+1/2, y+1/2, -z+1/2'
'-x, -y, -z'
'x-1/2, -y-1/2, z-1/2'

loop_
_atom_site_type_symbol
_atom_site_label
_atom_site_fract_x
_atom_site_fract_y
_atom_site_fract_z
_atom_site_U_iso_or_equiv
_atom_site_adp_type
_atom_site_calc_flag
_atom_site_refinement_flags
_atom_site_occupancy
_atom_site_symmetry_multiplicity
C C1 0.6452(2) 0.0344(3) 0.14742(12) 0.0409(6) Uani d . 1 1
C C2 0.6628(2) -0.3005(3) 0.13502(13) 0.0425(6) Uani d . 1 1
C C3 0.7912(2) -0.2995(4) 0.12735(17) 0.0603(8) Uani d . 1 1
H H3A 0.8280 -0.2751 0.1697 0.090 Uiso calc R 1 1
H H3B 0.8123 -0.2072 0.0960 0.090 Uiso calc R 1 1
H H3C 0.8162 -0.4157 0.1113 0.090 Uiso calc R 1 1
C C4 0.4706(2) -0.1548(3) 0.13863(12) 0.0362(5) Uani d . 1 1
H H4 0.4507 -0.2765 0.1224 0.043 Uiso calc R 1 1
C C5 0.4207(2) -0.0197(3) 0.08906(11) 0.0377(5) Uani d . 1 1
C C6 0.4725(2) 0.1430(3) 0.08596(12) 0.0392(6) Uani d . 1 1
C C7 0.4401(3) 0.3040(4) 0.04509(14) 0.0525(7) Uani d . 1 1
H H7A 0.3746 0.2748 0.0169 0.079 Uiso calc R 1 1
H H7B 0.5045 0.3383 0.0180 0.079 Uiso calc R 1 1
H H7C 0.4204 0.4029 0.0740 0.079 Uiso calc R 1 1
C C8 0.3207(2) -0.0652(4) 0.04555(13) 0.0485(7) Uani d . 1 1
C C9 0.1922(3) -0.2962(5) 0.00900(18) 0.0734(10) Uani d . 1 1
H H9A 0.1954 -0.4267 0.0031 0.088 Uiso calc R 1 1
H H9B 0.1998 -0.2402 -0.0345 0.088 Uiso calc R 1 1
C C10 0.0772(3) -0.2451(7) 0.0375(2) 0.0975(14) Uani d . 1 1
H H10A 0.0713 -0.2945 0.0817 0.146 Uiso calc R 1 1
H H10B 0.0158 -0.2929 0.0098 0.146 Uiso calc R 1 1
H H10C 0.0709 -0.1153 0.0395 0.146 Uiso calc R 1 1
C C11 0.4234(2) -0.1375(3) 0.20943(12) 0.0380(5) Uani d . 1 1
C C12 0.4961(2) -0.1400(4) 0.26504(13) 0.0481(6) Uani d . 1 1
H H12 0.5763 -0.1422 0.2603 0.058 Uiso calc R 1 1
C C13 0.4480(3) -0.1390(4) 0.32820(14) 0.0586(8) Uani d . 1 1
H H13 0.4968 -0.1423 0.3656 0.070 Uiso calc R 1 1
C C14 0.3303(3) -0.1334(4) 0.33644(14) 0.0575(8) Uani d . 1 1
H H14 0.2998 -0.1332 0.3791 0.069 Uiso calc R 1 1
C C15 0.2568(2) -0.1281(4) 0.28122(14) 0.0480(6) Uani d . 1 1
C C16 0.3032(2) -0.1295(3) 0.21776(13) 0.0428(6) Uani d . 1 1
H H16 0.2540 -0.1251 0.1805 0.051 Uiso calc R 1 1
C C17 0.0614(3) -0.1270(5) 0.23868(15) 0.0603(8) Uani d . 1 1
H H17A 0.0741 -0.0239 0.2105 0.090 Uiso calc R 1 1
H H17B -0.0168 -0.1248 0.2544 0.090 Uiso calc R 1 1
H H17C 0.0737 -0.2365 0.2138 0.090 Uiso calc R 1 1
O O1 0.2712(2) 0.0368(4) 0.00752(12) 0.0801(8) Uani d . 1 1
O O2 0.28828(17) -0.2390(3) 0.05194(10) 0.0567(5) Uani d . 1 1
O O3 0.60926(17) -0.4423(3) 0.13563(11) 0.0606(6) Uani d . 1 1
O O4 0.14055(17) -0.1211(3) 0.29420(10) 0.0607(6) Uani d . 1 1
N N1 0.59906(16) -0.1391(3) 0.13862(10) 0.0368(5) Uani d . 1 1
N N2 0.57304(19) 0.1684(3) 0.12438(11) 0.0434(5) Uani d . 1 1
H H2 0.5913 0.2783 0.1345 0.052 Uiso calc R 1 1
S S1 0.76922(7) 0.08775(12) 0.18297(5) 0.0651(3) Uani d . 1 1

loop_
_atom_site_aniso_label
_atom_site_aniso_U_11
_atom_site_aniso_U_22
_atom_site_aniso_U_33
_atom_site_aniso_U_12
_atom_site_aniso_U_13
_atom_site_aniso_U_23
C1 0.0441(13) 0.0361(13) 0.0426(13) -0.0028(10) 0.0040(10) -0.0003(10)
C2 0.0491(14) 0.0370(14) 0.0413(13) 0.0064(11) -0.0005(11) -0.0020(10)
C3 0.0470(16) 0.0604(19) 0.073(2) 0.0127(14) -0.0017(14) -0.0011(15)
C4 0.0344(12) 0.0333(12) 0.0408(13) -0.0016(9) 0.0001(10) -0.0020(9)
C5 0.0386(12) 0.0397(13) 0.0349(12) 0.0014(10) 0.0043(10) -0.0005(10)
C6 0.0426(13) 0.0398(14) 0.0353(12) 0.0066(10) 0.0037(10) 0.0016(10)
C7 0.0661(18) 0.0433(15) 0.0484(16) 0.0069(13) 0.0059(13) 0.0105(12)
C8 0.0436(14) 0.0605(18) 0.0414(14) -0.0028(13) 0.0010(11) 0.0043(12)
C9 0.073(2) 0.080(2) 0.066(2) -0.0215(18) -0.0174(17) -0.0050(18)
C10 0.059(2) 0.134(4) 0.099(3) -0.022(2) -0.010(2) 0.016(3)
C11 0.0412(13) 0.0338(13) 0.0391(13) 0.0014(10) -0.0008(10) 0.0037(10)
C12 0.0457(14) 0.0522(16) 0.0464(15) -0.0006(12) -0.0009(11) 0.0042(12)
C13 0.0581(18) 0.077(2) 0.0406(15) -0.0021(15) -0.0058(12) 0.0020(14)
C14 0.0617(18) 0.072(2) 0.0388(15) -0.0040(15) 0.0076(13) -0.0009(13)
C15 0.0484(15) 0.0483(16) 0.0476(15) 0.0005(12) 0.0083(12) 0.0007(12)
C16 0.0445(14) 0.0444(15) 0.0395(13) 0.0005(11) 0.0018(11) 0.0033(11)
C17 0.0472(16) 0.075(2) 0.0592(18) 0.0029(14) 0.0061(13) 0.0026(15)
O1 0.0780(16) 0.0834(17) 0.0776(16) -0.0116(13) -0.0360(13) 0.0318(13)
O2 0.0535(12) 0.0591(13) 0.0570(12) -0.0108(9) -0.0138(9) -0.0023(9)
O3 0.0610(13) 0.0308(10) 0.0900(17) 0.0025(9) -0.0015(11) -0.0033(9)
O4 0.0478(11) 0.0860(16) 0.0487(12) -0.0003(10) 0.0123(9) -0.0003(10)
N1 0.0379(11) 0.0323(11) 0.0403(11) -0.0005(8) 0.0005(8) -0.0009(8)
N2 0.0506(12) 0.0293(11) 0.0504(13) -0.0006(9) 0.0024(10) -0.0021(9)
S1 0.0572(5) 0.0578(5) 0.0797(6) -0.0096(4) -0.0160(4) -0.0046(4)

loop_
_atom_type_symbol
_atom_type_description
_atom_type_scat_dispersion_real
_atom_type_scat_dispersion_imag
_atom_type_scat_source
C C 0.0033 0.0016 'International Tables Vol C Tables 4.2.6.8 and 6.1.1.4'
H H 0.0000 0.0000 'International Tables Vol C Tables 4.2.6.8 and 6.1.1.4'
Br Br -0.2901 2.4595 'International Tables Vol C Tables 4.2.6.8 and 6.1.1.4'
N N 0.0061 0.0033 'International Tables Vol C Tables 4.2.6.8 and 6.1.1.4'
O O 0.0106 0.0060 'International Tables Vol C Tables 4.2.6.8 and 6.1.1.4'
S S 0.1246 0.1234 'International Tables Vol C Tables 4.2.6.8 and 6.1.1.4'

loop_
_geom_angle_atom_site_label_1
_geom_angle_atom_site_label_2
_geom_angle_atom_site_label_3
_geom_angle
N2 C1 N1 113.0(2)
N2 C1 S1 119.74(19)
N1 C1 S1 127.20(19)
O3 C2 N1 117.6(2)
O3 C2 C3 120.7(2)
N1 C2 C3 121.6(2)
C2 C3 H3A 109.5
C2 C3 H3B 109.5
H3A C3 H3B 109.5
C2 C3 H3C 109.5
H3A C3 H3C 109.5
H3B C3 H3C 109.5
N1 C4 C5 108.44(18)
N1 C4 C11 111.24(19)
C5 C4 C11 114.62(19)
N1 C4 H4 107.4
C5 C4 H4 107.4
C11 C4 H4 107.4
C6 C5 C8 121.3(2)
C6 C5 C4 117.0(2)
C8 C5 C4 121.6(2)
C5 C6 N2 117.5(2)
C5 C6 C7 129.2(2)
N2 C6 C7 113.3(2)
C6 C7 H7A 109.5
C6 C7 H7B 109.5
H7A C7 H7B 109.5
C6 C7 H7C 109.5
H7A C7 H7C 109.5
H7B C7 H7C 109.5
O1 C8 O2 121.7(3)
O1 C8 C5 126.1(3)
O2 C8 C5 112.2(2)
O2 C9 C10 111.7(3)
O2 C9 H9A 109.3
C10 C9 H9A 109.3
O2 C9 H9B 109.3
C10 C9 H9B 109.3
H9A C9 H9B 107.9
C9 C10 H10A 109.5
C9 C10 H10B 109.5
H10A C10 H10B 109.5
C9 C10 H10C 109.5
H10A C10 H10C 109.5
H10B C10 H10C 109.5
C12 C11 C16 119.4(2)
C12 C11 C4 121.7(2)
C16 C11 C4 118.7(2)
C11 C12 C13 119.3(3)
C11 C12 H12 120.4
C13 C12 H12 120.4
C14 C13 C12 121.4(3)
C14 C13 H13 119.3
C12 C13 H13 119.3
C13 C14 C15 119.9(3)
C13 C14 H14 120.1
C15 C14 H14 120.1
O4 C15 C14 115.9(2)
O4 C15 C16 124.6(3)
C14 C15 C16 119.6(3)
C15 C16 C11 120.5(2)
C15 C16 H16 119.8
C11 C16 H16 119.8
O4 C17 H17A 109.5
O4 C17 H17B 109.5
H17A C17 H17B 109.5
O4 C17 H17C 109.5
H17A C17 H17C 109.5
H17B C17 H17C 109.5
C8 O2 C9 115.5(2)
C15 O4 C17 117.6(2)
C1 N1 C2 125.9(2)
C1 N1 C4 116.71(19)
C2 N1 C4 117.22(19)
C1 N2 C6 125.8(2)
C1 N2 H2 117.1
C6 N2 H2 117.1

loop_
_geom_bond_atom_site_label_1
_geom_bond_atom_site_label_2
_geom_bond_distance
C1 N2 1.366(3)
C1 N1 1.395(3)
C1 S1 1.633(3)
C2 O3 1.213(3)
C2 N1 1.400(3)
C2 C3 1.489(4)
C3 H3A 0.9600
C3 H3B 0.9600
C3 H3C 0.9600
C4 N1 1.484(3)
C4 C5 1.513(3)
C4 C11 1.534(3)
C4 H4 0.9800
C5 C6 1.341(3)
C5 C8 1.471(3)
C6 N2 1.393(3)
C6 C7 1.486(4)
C7 H7A 0.9600
C7 H7B 0.9600
C7 H7C 0.9600
C8 O1 1.207(3)
C8 O2 1.341(4)
C9 O2 1.453(4)
C9 C10 1.500(6)
C9 H9A 0.9700
C9 H9B 0.9700
C10 H10A 0.9600
C10 H10B 0.9600
C10 H10C 0.9600
C11 C12 1.383(4)
C11 C16 1.398(3)
C12 C13 1.391(4)
C12 H12 0.9300
C13 C14 1.369(4)
C13 H13 0.9300
C14 C15 1.383(4)
C14 H14 0.9300
C15 O4 1.369(3)
C15 C16 1.388(4)
C16 H16 0.9300
C17 O4 1.427(4)
C17 H17A 0.9600
C17 H17B 0.9600
C17 H17C 0.9600
N2 H2 0.8600

loop_
_geom_hbond_atom_site_label_D
_geom_hbond_atom_site_label_H
_geom_hbond_atom_site_label_A
_geom_hbond_site_symmetry_A
_geom_hbond_distance_DH
_geom_hbond_distance_HA
_geom_hbond_distance_DA
_geom_hbond_angle_DHA
N2 H2 O3 1_565 0.860 2.070 2.907(3) 164
C3 H3B O1 3_655 0.960 2.597 3.393(4) 140

loop_
_geom_torsion_atom_site_label_1
_geom_torsion_atom_site_label_2
_geom_torsion_atom_site_label_3
_geom_torsion_atom_site_label_4
_geom_torsion
N1 C4 C5 C6 -38.9(3)
C11 C4 C5 C6 86.0(3)
N1 C4 C5 C8 140.3(2)
C11 C4 C5 C8 -94.7(3)
C8 C5 C6 N2 -174.1(2)
C4 C5 C6 N2 5.2(3)
C8 C5 C6 C7 3.9(4)
C4 C5 C6 C7 -176.8(2)
C6 C5 C8 O1 -5.4(4)
C4 C5 C8 O1 175.4(3)
C6 C5 C8 O2 174.3(2)
C4 C5 C8 O2 -4.9(3)
N1 C4 C11 C12 -10.5(3)
C5 C4 C11 C12 -134.0(2)
N1 C4 C11 C16 173.2(2)
C5 C4 C11 C16 49.7(3)
C16 C11 C12 C13 1.6(4)
C4 C11 C12 C13 -174.7(3)
C11 C12 C13 C14 -0.8(5)
C12 C13 C14 C15 -0.2(5)
C13 C14 C15 O4 -179.5(3)
C13 C14 C15 C16 0.4(4)
O4 C15 C16 C11 -179.8(2)
C14 C15 C16 C11 0.4(4)
C12 C11 C16 C15 -1.4(4)
C4 C11 C16 C15 175.0(2)
O1 C8 O2 C9 1.5(4)
C5 C8 O2 C9 -178.2(2)
C10 C9 O2 C8 -82.3(4)
C14 C15 O4 C17 -176.1(2)
C16 C15 O4 C17 4.1(4)
N2 C1 N1 C2 156.5(2)
S1 C1 N1 C2 -25.5(4)
N2 C1 N1 C4 -28.8(3)
S1 C1 N1 C4 149.21(19)
O3 C2 N1 C1 171.0(2)
C3 C2 N1 C1 -12.0(4)
O3 C2 N1 C4 -3.7(3)
C3 C2 N1 C4 173.4(2)
C5 C4 N1 C1 52.0(3)
C11 C4 N1 C1 -75.0(2)
C5 C4 N1 C2 -132.9(2)
C11 C4 N1 C2 100.2(2)
N1 C1 N2 C6 -10.4(3)
S1 C1 N2 C6 171.47(19)
C5 C6 N2 C1 22.8(4)
C7 C6 N2 C1 -155.5(2)
